data_7011097
loop_
_publ_author_name
'Erik Fooladi'
'Todd Graham'
'Michael L. Turner'
'Bj\/orn Dalhus'
'Peter M. Maitlis'
'Mats Tilset'

_publ_section_title
;
 Oxidatively induced M--C bond cleavage reactions of Cp*Ir(Me2SO)Me2
 and Cp*Rh(Me2SO)Me2 (Cp* =&#x00A0;\h5-C5Me5)
;
_journal_issue 6
_journal_name_full 'J. Chem. Soc., Dalton Trans.'
_journal_page_first 975
_journal_page_last 982
_journal_paper_doi 10.1039/b107451m
_journal_year 2002
_chemical_formula_sum 'C47 H42 B F24 Ir O2 S2'
_chemical_formula_weight 1361.94
_chemical_name_systematic
; 
? 
;
_space_group_IT_number 14
_symmetry_cell_setting monoclinic
_symmetry_space_group_name_Hall '-P 2yn'
_symmetry_space_group_name_H-M 'P 1 21/n 1'
_atom_sites_solution_hydrogens geom
_atom_sites_solution_primary direct
_atom_sites_solution_secondary difmap
_audit_creation_method SHELXL-97
_cell_angle_alpha 90.00
_cell_angle_beta 112.056(9)
_cell_angle_gamma 90.00
_cell_formula_units_Z 4
_cell_length_a 13.5472(13)
_cell_length_b 25.816(4)
_cell_length_c 16.645(3)
_cell_measurement_reflns_used 8192
_cell_measurement_temperature 150(2)
_cell_measurement_theta_max 28.50
_cell_measurement_theta_min 1.50
_cell_volume 5395.3(14)
_computing_cell_refinement 'Saint (Siemens, 1997)'
_computing_data_collection 'Siemens SMART (Siemens, 1997)'
_computing_data_reduction 'Saint (Siemens, 1997)'
_computing_molecular_graphics 'SHELXTL (Sheldrick, 1997)'
_computing_publication_material 'SHELXTL (Sheldrick, 1997)'
_computing_structure_refinement 'SHELXL-97 (Sheldrick, 1997)'
_computing_structure_solution 'SHELXS-97 (Sheldrick, 1990)'
_diffrn_ambient_temperature 150(2)
_diffrn_measured_fraction_theta_full 0.831
_diffrn_measured_fraction_theta_max 0.831
_diffrn_measurement_device_type 'Siemens SMART CCD diffractometer'
_diffrn_measurement_method /w-scans
_diffrn_radiation_monochromator graphite
_diffrn_radiation_source 'fine-focus sealed tube'
_diffrn_radiation_type MoK\a
_diffrn_radiation_wavelength 0.71073
_diffrn_reflns_av_R_equivalents 0.0622
_diffrn_reflns_av_sigmaI/netI 0.0540
_diffrn_reflns_limit_h_max 15
_diffrn_reflns_limit_h_min -18
_diffrn_reflns_limit_k_max 32
_diffrn_reflns_limit_k_min -34
_diffrn_reflns_limit_l_max 22
_diffrn_reflns_limit_l_min -19
_diffrn_reflns_number 28879
_diffrn_reflns_theta_full 28.72
_diffrn_reflns_theta_max 28.72
_diffrn_reflns_theta_min 1.54
_exptl_absorpt_coefficient_mu 2.672
_exptl_absorpt_correction_T_max 0.59
_exptl_absorpt_correction_T_min 0.34
_exptl_absorpt_correction_type analytical
_exptl_absorpt_process_details 'Xprep (Siemens, 1997)'
_exptl_crystal_colour Yellowish
_exptl_crystal_density_diffrn 1.677
_exptl_crystal_density_method 'not measured'
_exptl_crystal_description Block
_exptl_crystal_F_000 2680
_exptl_crystal_size_max 0.40
_exptl_crystal_size_mid 0.30
_exptl_crystal_size_min 0.20
_refine_diff_density_max 3.007
_refine_diff_density_min -2.643
_refine_diff_density_rms 0.186
_refine_ls_extinction_method none
_refine_ls_goodness_of_fit_ref 1.186
_refine_ls_hydrogen_treatment mixed
_refine_ls_matrix_type full
_refine_ls_number_parameters 714
_refine_ls_number_reflns 11609
_refine_ls_number_restraints 25
_refine_ls_restrained_S_all 1.185
_refine_ls_R_factor_all 0.1083
_refine_ls_R_factor_gt 0.0655
_refine_ls_shift/su_max 0.003
_refine_ls_shift/su_mean 0.000
_refine_ls_structure_factor_coef Fsqd
_refine_ls_weighting_details 'calc w=1/[\s^2^(Fo^2^)+(0.0300P)^2^+70.0000P] where P=(Fo^2^+2Fc^2^)/3'
_refine_ls_weighting_scheme calc
_refine_ls_wR_factor_gt 0.1344
_refine_ls_wR_factor_ref 0.1667
_reflns_number_gt 8490
_reflns_number_total 11609
_reflns_threshold_expression >2sigma(I)
_cod_data_source_file b107451m.txt
_cod_data_source_block iridium
_cod_depositor_comments
;
The following automatic conversions were performed:
'_symmetry_cell_setting' value 'Monoclinic' changed to 'monoclinic'
according to '/home/saulius/struct/CIF-dictionaries/cif_core.dic'
dictionary named 'cif_core.dic' version 2.4.1 from
2010-06-29.

'_exptl_absorpt_correction_type' value 'Analytical' changed
to 'analytical' according to
'/home/saulius/struct/CIF-dictionaries/cif_core.dic' dictionary named
'cif_core.dic' version 2.4.1 from 2010-06-29.

Automatic conversion script
Id: cif_fix_enum 1527 2010-12-29 10:47:43Z saulius 
;
_cod_original_cell_volume 5395.2(13)
_cod_original_sg_symbol_H-M P21/n
_cod_database_code 7011097

loop_
_symmetry_equiv_pos_as_xyz
'x, y, z'
'-x+1/2, y+1/2, -z+1/2'
'-x, -y, -z'
'x-1/2, -y-1/2, z-1/2'

loop_
_atom_site_label
_atom_site_type_symbol
_atom_site_fract_x
_atom_site_fract_y
_atom_site_fract_z
_atom_site_U_iso_or_equiv
_atom_site_adp_type
_atom_site_occupancy
_atom_site_symmetry_multiplicity
_atom_site_calc_flag
_atom_site_refinement_flags
_atom_site_disorder_assembly
_atom_site_disorder_group
Ir Ir 0.60557(3) 0.083958(13) 0.25295(2) 0.02956(10) Uani 1 1 d . . .
S1 S 0.7185(2) 0.01608(11) 0.30899(16) 0.0449(6) Uani 1 1 d . . .
S2 S 0.53770(16) 0.04868(8) 0.11875(14) 0.0291(4) Uani 1 1 d . . .
O1 O 0.7779(7) 0.0204(3) 0.4022(5) 0.061(2) Uani 1 1 d . . .
O2 O 0.5996(5) 0.0062(2) 0.1007(4) 0.0370(15) Uani 1 1 d . . .
F21 F 0.4759(5) -0.2166(3) 0.5501(5) 0.073(2) Uani 1 1 d . . .
F20 F 0.5791(6) -0.2236(4) 0.4817(4) 0.087(3) Uani 1 1 d . . .
F19 F 0.5646(6) -0.1520(3) 0.5385(5) 0.069(2) Uani 1 1 d . . .
F24 F 0.781(3) -0.3700(11) 0.745(2) 0.121(7) Uani 0.308(12) 1 d P A 1
F23 F 0.784(3) -0.337(2) 0.855(5) 0.092(7) Uani 0.308(12) 1 d P A 1
F22 F 0.648(4) -0.350(2) 0.765(4) 0.130(7) Uani 0.308(12) 1 d P A 1
F24' F 0.6893(18) -0.3673(5) 0.7336(10) 0.121(7) Uani 0.69 1 d P A 2
F23' F 0.8246(11) -0.3453(8) 0.8521(18) 0.092(7) Uani 0.69 1 d P A 2
F22' F 0.6628(14) -0.3258(7) 0.8319(13) 0.130(7) Uani 0.69 1 d P A 2
F15 F 0.9049(6) -0.1479(4) 1.1384(4) 0.096(3) Uani 1 1 d . . .
F14 F 0.7726(6) -0.1139(3) 1.0376(5) 0.075(2) Uani 1 1 d . . .
F13 F 0.8074(7) -0.1919(3) 1.0341(6) 0.083(3) Uani 1 1 d . . .
F18 F 1.2478(6) -0.0688(3) 1.0610(8) 0.128(5) Uani 1 1 d . . .
F17 F 1.1495(9) -0.0154(4) 1.0890(6) 0.115(4) Uani 1 1 d . . .
F16 F 1.1640(7) -0.0135(3) 0.9702(5) 0.084(3) Uani 1 1 d . . .
F8 F 0.869(3) 0.0293(13) 0.751(3) 0.079(3) Uani 0.225(10) 1 d P B 1
F7 F 0.892(4) 0.0540(14) 0.650(2) 0.069(3) Uani 0.225(10) 1 d P B 1
F9 F 0.746(3) 0.0234(11) 0.634(3) 0.083(4) Uani 0.225(10) 1 d P B 1
F8' F 0.9483(8) 0.0457(3) 0.7374(7) 0.079(3) Uani 0.78 1 d P B 2
F7' F 0.8357(10) 0.0529(3) 0.6107(6) 0.069(3) Uani 0.78 1 d P B 2
F9' F 0.7931(11) 0.0214(3) 0.7136(10) 0.083(4) Uani 0.78 1 d P B 2
F12 F 0.8560(5) -0.1166(2) 0.4258(3) 0.0446(14) Uani 1 1 d . . .
F11 F 1.0126(5) -0.1460(2) 0.4918(4) 0.0458(14) Uani 1 1 d . . .
F10 F 0.9892(6) -0.0655(2) 0.4556(4) 0.0573(18) Uani 1 1 d . . .
F3 F 1.0989(7) -0.2968(3) 0.5960(4) 0.069(2) Uani 1 1 d . . .
F2 F 1.0289(5) -0.3496(3) 0.6568(5) 0.066(2) Uani 1 1 d . . .
F1 F 1.1972(5) -0.3508(2) 0.6901(4) 0.0568(17) Uani 1 1 d . . .
F6 F 1.4144(5) -0.2405(3) 0.9387(4) 0.072(2) Uani 1 1 d . . .
F5 F 1.3350(5) -0.2783(3) 1.0106(4) 0.0592(18) Uani 1 1 d . . .
F4 F 1.3338(5) -0.1958(3) 1.0032(5) 0.075(2) Uani 1 1 d . . .
B B 0.9487(7) -0.1675(3) 0.7816(6) 0.0238(18) Uani 1 1 d . . .
C40 C 0.8386(6) -0.2017(3) 0.7416(5) 0.0265(17) Uani 1 1 d . . .
C41 C 0.7513(6) -0.1876(3) 0.6676(6) 0.0276(17) Uani 1 1 d . . .
H41A H 0.7539 -0.1557 0.6400 0.033 Uiso 1 1 calc R . .
C42 C 0.6608(6) -0.2183(4) 0.6324(6) 0.0308(18) Uani 1 1 d . . .
C43 C 0.6544(7) -0.2658(4) 0.6710(6) 0.039(2) Uani 1 1 d . . .
H43A H 0.5937 -0.2874 0.6469 0.046 Uiso 1 1 calc R . .
C44 C 0.7395(8) -0.2804(4) 0.7454(7) 0.039(2) Uani 1 1 d . A .
C45 C 0.8289(7) -0.2494(3) 0.7782(6) 0.0337(19) Uani 1 1 d . . .
H45A H 0.8868 -0.2610 0.8279 0.040 Uiso 1 1 calc R . .
C46 C 0.5712(7) -0.2030(4) 0.5505(6) 0.042(2) Uani 1 1 d . . .
C47 C 0.7338(13) -0.3305(5) 0.7877(10) 0.080(5) Uani 1 1 d . . .
C32 C 0.9635(6) -0.1423(3) 0.8756(5) 0.0248(16) Uani 1 1 d . . .
C33 C 0.9047(6) -0.1543(3) 0.9253(5) 0.0287(18) Uani 1 1 d . . .
H33A H 0.8491 -0.1790 0.9034 0.034 Uiso 1 1 calc R . .
C34 C 0.9228(7) -0.1319(4) 1.0063(6) 0.0321(19) Uani 1 1 d . . .
C35 C 1.0051(8) -0.0959(4) 1.0406(6) 0.036(2) Uani 1 1 d . . .
H35A H 1.0189 -0.0804 1.0956 0.044 Uiso 1 1 calc R . .
C36 C 1.0651(7) -0.0833(3) 0.9932(5) 0.0318(18) Uani 1 1 d . . .
C37 C 1.0452(6) -0.1048(3) 0.9126(5) 0.0271(17) Uani 1 1 d . . .
H37A H 1.0872 -0.0942 0.8809 0.033 Uiso 1 1 calc R . .
C38 C 0.8543(7) -0.1450(4) 1.0560(6) 0.041(2) Uani 1 1 d . . .
C39 C 1.1552(9) -0.0453(4) 1.0280(7) 0.048(3) Uani 1 1 d . . .
C24 C 0.9447(6) -0.1211(3) 0.7121(5) 0.0200(14) Uani 1 1 d . . .
C25 C 0.9118(6) -0.0706(3) 0.7233(5) 0.0240(16) Uani 1 1 d . . .
H25A H 0.9011 -0.0625 0.7751 0.029 Uiso 1 1 calc R . .
C26 C 0.8945(6) -0.0321(3) 0.6600(6) 0.0283(17) Uani 1 1 d . B .
C27 C 0.9090(6) -0.0427(3) 0.5840(6) 0.0281(17) Uani 1 1 d . . .
H27A H 0.8970 -0.0168 0.5408 0.034 Uiso 1 1 calc R . .
C28 C 0.9416(6) -0.0922(3) 0.5721(5) 0.0255(16) Uani 1 1 d . . .
C29 C 0.9603(6) -0.1298(3) 0.6355(5) 0.0219(15) Uani 1 1 d . . .
H29A H 0.9847 -0.1629 0.6262 0.026 Uiso 1 1 calc R . .
C30 C 0.8629(9) 0.0206(3) 0.6772(6) 0.039(2) Uani 1 1 d . . .
C31 C 0.9512(7) -0.1046(3) 0.4880(6) 0.0309(18) Uani 1 1 d . . .
C16 C 1.0485(7) -0.2075(3) 0.7931(6) 0.0299(18) Uani 1 1 d . . .
C17 C 1.0422(6) -0.2459(3) 0.7314(4) 0.0215(15) Uani 1 1 d . . .
H17A H 0.9784 -0.2489 0.6816 0.026 Uiso 1 1 calc R . .
C18 C 1.1281(6) -0.2806(3) 0.7409(5) 0.0239(16) Uani 1 1 d . . .
C19 C 1.2194(7) -0.2786(3) 0.8145(6) 0.0307(18) Uani 1 1 d . . .
H19A H 1.2763 -0.3022 0.8226 0.037 Uiso 1 1 calc R . .
C20 C 1.2264(6) -0.2416(3) 0.8766(6) 0.0319(19) Uani 1 1 d . . .
C21 C 1.1438(7) -0.2069(3) 0.8658(5) 0.0274(17) Uani 1 1 d . . .
H21A H 1.1525 -0.1817 0.9096 0.033 Uiso 1 1 calc R . .
C22 C 1.1132(8) -0.3184(4) 0.6715(7) 0.041(2) Uani 1 1 d . . .
C23 C 1.3268(8) -0.2385(4) 0.9566(6) 0.039(2) Uani 1 1 d . . .
C1 C 0.7237(7) 0.1158(4) 0.2127(7) 0.043(2) Uani 1 1 d . . .
H1B H 0.6984 0.1488 0.1830 0.064 Uiso 1 1 calc R . .
H1C H 0.7382 0.0916 0.1729 0.064 Uiso 1 1 calc R . .
H1D H 0.7892 0.1216 0.2634 0.064 Uiso 1 1 calc R . .
C2 C 0.6440(12) -0.0435(4) 0.2916(9) 0.069(4) Uani 1 1 d . . .
H2B H 0.6929 -0.0725 0.3159 0.104 Uiso 1 1 calc R . .
H2C H 0.6059 -0.0490 0.2292 0.104 Uiso 1 1 calc R . .
H2D H 0.5927 -0.0415 0.3201 0.104 Uiso 1 1 calc R . .
C3 C 0.8124(9) 0.0013(5) 0.2620(7) 0.060(3) Uani 1 1 d . . .
H3A H 0.8554 -0.0284 0.2920 0.090 Uiso 1 1 calc R . .
H3B H 0.8589 0.0313 0.2675 0.090 Uiso 1 1 calc R . .
H3C H 0.7750 -0.0070 0.2006 0.090 Uiso 1 1 calc R . .
C4 C 0.5143(8) 0.0950(4) 0.0354(6) 0.045(2) Uani 1 1 d . . .
H4A H 0.4849 0.0777 -0.0210 0.068 Uiso 1 1 calc R . .
H4B H 0.5814 0.1120 0.0418 0.068 Uiso 1 1 calc R . .
H4C H 0.4634 0.1209 0.0394 0.068 Uiso 1 1 calc R . .
C5 C 0.4066(7) 0.0245(4) 0.0911(7) 0.041(2) Uani 1 1 d . . .
H5A H 0.3815 0.0098 0.0326 0.061 Uiso 1 1 calc R . .
H5B H 0.3592 0.0527 0.0929 0.061 Uiso 1 1 calc R . .
H5C H 0.4065 -0.0025 0.1326 0.061 Uiso 1 1 calc R . .
C10 C 0.6338(8) 0.1277(4) 0.3738(6) 0.0351(18) Uani 1 1 d U . .
C9 C 0.5547(8) 0.0880(4) 0.3674(6) 0.0396(19) Uani 1 1 d U . .
C8 C 0.4641(7) 0.0962(3) 0.2929(6) 0.0359(18) Uani 1 1 d U . .
C7 C 0.4807(7) 0.1424(4) 0.2490(6) 0.0321(17) Uani 1 1 d U . .
C6 C 0.5830(7) 0.1627(3) 0.3010(6) 0.0319(17) Uani 1 1 d U . .
C15 C 0.7351(9) 0.1384(5) 0.4462(7) 0.061(3) Uani 1 1 d U . .
H15A H 0.7212 0.1585 0.4908 0.092 Uiso 1 1 calc R . .
H15B H 0.7821 0.1582 0.4250 0.092 Uiso 1 1 calc R . .
H15C H 0.7695 0.1056 0.4711 0.092 Uiso 1 1 calc R . .
C14 C 0.5673(12) 0.0486(5) 0.4371(9) 0.069(4) Uani 1 1 d U . .
H14A H 0.5358 0.0620 0.4771 0.104 Uiso 1 1 calc R . .
H14B H 0.6432 0.0416 0.4689 0.104 Uiso 1 1 calc R . .
H14C H 0.5311 0.0165 0.4106 0.104 Uiso 1 1 calc R . .
C13 C 0.3589(9) 0.0673(5) 0.2674(10) 0.066(4) Uani 1 1 d U . .
H13A H 0.3155 0.0830 0.2967 0.099 Uiso 1 1 calc R . .
H13B H 0.3726 0.0309 0.2847 0.099 Uiso 1 1 calc R . .
H13C H 0.3207 0.0695 0.2045 0.099 Uiso 1 1 calc R . .
C12 C 0.4015(9) 0.1689(4) 0.1722(7) 0.053(3) Uani 1 1 d U . .
H12A H 0.3576 0.1923 0.1913 0.079 Uiso 1 1 calc R . .
H12B H 0.3559 0.1430 0.1325 0.079 Uiso 1 1 calc R . .
H12C H 0.4390 0.1889 0.1424 0.079 Uiso 1 1 calc R . .
C11 C 0.6293(10) 0.2133(4) 0.2871(9) 0.057(3) Uani 1 1 d U . .
H11A H 0.6051 0.2412 0.3150 0.086 Uiso 1 1 calc R . .
H11B H 0.6059 0.2202 0.2248 0.086 Uiso 1 1 calc R . .
H11C H 0.7073 0.2113 0.3124 0.086 Uiso 1 1 calc R . .

loop_
_atom_site_aniso_label
_atom_site_aniso_U_11
_atom_site_aniso_U_22
_atom_site_aniso_U_33
_atom_site_aniso_U_23
_atom_site_aniso_U_13
_atom_site_aniso_U_12
Ir 0.02134(15) 0.03832(18) 0.02432(16) -0.00110(17) 0.00321(11) 0.00007(15)
S1 0.0406(13) 0.0542(15) 0.0286(12) 0.0003(11) 0.0000(10) 0.0195(11)
S2 0.0245(10) 0.0329(10) 0.0232(10) -0.0017(8) 0.0012(8) -0.0008(8)
O1 0.067(5) 0.078(6) 0.024(4) 0.002(4) 0.001(3) 0.031(4)
O2 0.030(3) 0.042(4) 0.031(3) -0.006(3) 0.003(3) 0.010(3)
F21 0.023(3) 0.110(6) 0.074(5) 0.001(5) 0.004(3) -0.005(3)
F20 0.067(5) 0.142(7) 0.030(4) -0.027(4) -0.004(3) 0.045(5)
F19 0.061(4) 0.058(4) 0.054(4) 0.003(3) -0.015(3) 0.009(3)
F24 0.172(18) 0.045(6) 0.100(10) 0.002(6) -0.001(12) -0.070(10)
F23 0.056(11) 0.058(8) 0.120(9) 0.052(7) -0.016(13) -0.015(9)
F22 0.129(12) 0.142(15) 0.156(17) 0.094(14) 0.095(14) 0.011(10)
F24' 0.172(18) 0.045(6) 0.100(10) 0.002(6) -0.001(12) -0.070(10)
F23' 0.056(11) 0.058(8) 0.120(9) 0.052(7) -0.016(13) -0.015(9)
F22' 0.129(12) 0.142(15) 0.156(17) 0.094(14) 0.095(14) 0.011(10)
F15 0.053(4) 0.206(10) 0.026(3) 0.016(5) 0.010(3) -0.019(5)
F14 0.059(4) 0.092(5) 0.094(6) 0.035(5) 0.052(4) 0.033(4)
F13 0.107(7) 0.074(5) 0.104(7) -0.003(5) 0.080(6) -0.018(5)
F18 0.045(4) 0.068(5) 0.203(12) 0.004(6) -0.030(6) -0.025(4)
F17 0.148(9) 0.120(7) 0.096(7) -0.078(6) 0.065(7) -0.087(7)
F16 0.096(6) 0.074(5) 0.069(5) -0.005(4) 0.017(4) -0.055(5)
F8 0.062(6) 0.043(5) 0.099(8) -0.040(5) -0.007(6) 0.012(4)
F7 0.126(10) 0.037(4) 0.035(6) 0.016(4) 0.022(5) 0.042(6)
F9 0.115(10) 0.027(4) 0.163(13) 0.005(6) 0.116(11) 0.015(5)
F8' 0.062(6) 0.043(5) 0.099(8) -0.040(5) -0.007(6) 0.012(4)
F7' 0.126(10) 0.037(4) 0.035(6) 0.016(4) 0.022(5) 0.042(6)
F9' 0.115(10) 0.027(4) 0.163(13) 0.005(6) 0.116(11) 0.015(5)
F12 0.046(3) 0.054(3) 0.020(3) -0.007(2) -0.003(2) 0.003(3)
F11 0.053(4) 0.048(3) 0.041(3) 0.003(3) 0.023(3) 0.015(3)
F10 0.099(5) 0.044(3) 0.040(4) -0.002(3) 0.039(4) -0.019(3)
F3 0.107(6) 0.061(4) 0.034(4) -0.001(3) 0.019(4) 0.025(4)
F2 0.058(4) 0.056(4) 0.078(5) -0.038(4) 0.019(4) -0.008(3)
F1 0.052(4) 0.058(4) 0.051(4) -0.009(3) 0.008(3) 0.023(3)
F6 0.023(3) 0.133(7) 0.047(4) 0.009(4) -0.001(3) -0.002(4)
F5 0.057(4) 0.065(4) 0.032(3) 0.019(3) -0.010(3) 0.008(3)
F4 0.055(4) 0.061(4) 0.061(4) -0.023(4) -0.033(3) 0.015(3)
B 0.024(4) 0.021(4) 0.020(4) 0.001(3) 0.001(4) -0.002(3)
C40 0.026(4) 0.030(4) 0.020(4) 0.000(3) 0.004(3) -0.007(3)
C41 0.018(4) 0.034(4) 0.030(4) -0.005(4) 0.008(3) 0.000(3)
C42 0.020(4) 0.045(5) 0.023(4) -0.014(4) 0.003(3) -0.004(3)
C43 0.030(5) 0.042(5) 0.036(5) -0.008(4) 0.004(4) -0.020(4)
C44 0.039(5) 0.035(5) 0.039(5) -0.003(4) 0.010(4) -0.015(4)
C45 0.030(4) 0.032(4) 0.028(5) -0.002(4) -0.002(4) -0.009(4)
C46 0.027(5) 0.058(6) 0.032(5) -0.018(5) 0.001(4) 0.000(4)
C47 0.082(10) 0.059(8) 0.066(9) 0.017(7) -0.009(8) -0.047(7)
C32 0.017(4) 0.027(4) 0.025(4) 0.000(3) 0.002(3) 0.001(3)
C33 0.016(4) 0.037(4) 0.026(4) 0.010(4) 0.000(3) -0.002(3)
C34 0.024(4) 0.044(5) 0.025(4) 0.009(4) 0.007(3) 0.004(4)
C35 0.040(5) 0.041(5) 0.022(4) -0.004(4) 0.005(4) 0.006(4)
C36 0.032(4) 0.032(4) 0.024(4) -0.006(4) 0.003(3) -0.004(4)
C37 0.019(4) 0.029(4) 0.026(4) 0.004(3) 0.000(3) -0.002(3)
C38 0.025(5) 0.061(6) 0.034(5) 0.008(5) 0.007(4) 0.005(4)
C39 0.052(6) 0.048(6) 0.033(5) -0.006(5) 0.003(5) -0.015(5)
C24 0.013(3) 0.025(4) 0.018(4) 0.001(3) 0.001(3) 0.000(3)
C25 0.025(4) 0.024(4) 0.018(4) 0.001(3) 0.002(3) -0.006(3)
C26 0.024(4) 0.024(4) 0.028(4) -0.002(3) 0.000(3) -0.003(3)
C27 0.025(4) 0.027(4) 0.028(4) 0.005(3) 0.005(3) -0.001(3)
C28 0.022(4) 0.029(4) 0.023(4) 0.005(3) 0.006(3) -0.005(3)
C29 0.016(3) 0.024(4) 0.022(4) -0.001(3) 0.004(3) -0.002(3)
C30 0.063(7) 0.026(4) 0.031(5) 0.001(4) 0.018(5) 0.006(4)
C31 0.039(5) 0.029(4) 0.024(4) 0.005(3) 0.011(4) 0.003(4)
C16 0.027(4) 0.027(4) 0.029(5) 0.014(3) 0.003(4) -0.005(3)
C17 0.034(4) 0.018(3) 0.007(3) 0.002(3) 0.001(3) 0.002(3)
C18 0.027(4) 0.010(3) 0.031(4) -0.004(3) 0.006(3) 0.009(3)
C19 0.032(4) 0.022(4) 0.030(5) 0.004(3) 0.003(4) 0.006(3)
C20 0.019(4) 0.036(4) 0.032(5) 0.013(4) 0.001(3) 0.005(3)
C21 0.028(4) 0.029(4) 0.019(4) 0.004(3) 0.001(3) 0.005(3)
C22 0.038(5) 0.039(5) 0.038(6) 0.003(4) 0.004(4) 0.013(4)
C23 0.033(5) 0.041(5) 0.030(5) 0.001(4) -0.004(4) 0.005(4)
C1 0.024(4) 0.066(7) 0.045(6) -0.007(5) 0.020(4) -0.018(4)
C2 0.097(11) 0.045(6) 0.056(8) 0.011(6) 0.018(7) 0.020(7)
C3 0.039(6) 0.093(9) 0.040(6) -0.010(6) 0.005(5) 0.023(6)
C4 0.046(6) 0.056(6) 0.024(5) 0.001(4) 0.001(4) -0.007(5)
C5 0.025(4) 0.051(6) 0.037(5) -0.004(5) 0.002(4) -0.012(4)
C10 0.041(5) 0.047(5) 0.018(4) -0.019(3) 0.011(3) -0.010(4)
C9 0.044(5) 0.043(5) 0.040(5) 0.002(4) 0.026(4) 0.003(4)
C8 0.027(4) 0.039(4) 0.044(5) -0.015(3) 0.016(3) 0.003(3)
C7 0.022(4) 0.044(4) 0.028(4) -0.010(3) 0.006(3) 0.008(3)
C6 0.031(4) 0.032(4) 0.030(4) -0.013(3) 0.008(3) -0.002(3)
C15 0.038(5) 0.101(10) 0.026(5) -0.023(6) -0.010(4) 0.009(5)
C14 0.095(10) 0.063(7) 0.072(8) 0.024(6) 0.058(8) 0.023(7)
C13 0.051(6) 0.066(7) 0.100(10) -0.032(7) 0.048(6) -0.021(5)
C12 0.046(6) 0.061(7) 0.033(5) -0.006(4) -0.005(4) 0.019(5)
C11 0.070(8) 0.039(5) 0.070(8) -0.013(5) 0.033(7) -0.014(5)

loop_
_atom_type_symbol
_atom_type_description
_atom_type_scat_dispersion_real
_atom_type_scat_dispersion_imag
_atom_type_scat_source
C C 0.0033 0.0016 'International Tables Vol C Tables 4.2.6.8 and 6.1.1.4'
H H 0.0000 0.0000 'International Tables Vol C Tables 4.2.6.8 and 6.1.1.4'
B B 0.0013 0.0007 'International Tables Vol C Tables 4.2.6.8 and 6.1.1.4'
O O 0.0106 0.0060 'International Tables Vol C Tables 4.2.6.8 and 6.1.1.4'
F F 0.0171 0.0103 'International Tables Vol C Tables 4.2.6.8 and 6.1.1.4'
S S 0.1246 0.1234 'International Tables Vol C Tables 4.2.6.8 and 6.1.1.4'
Ir Ir -1.4442 7.9887 'International Tables Vol C Tables 4.2.6.8 and 6.1.1.4'

loop_
_geom_angle_atom_site_label_1
_geom_angle_atom_site_label_2
_geom_angle_atom_site_label_3
_geom_angle
_geom_angle_site_symmetry_1
_geom_angle_site_symmetry_3
_geom_angle_publ_flag
C1 Ir C10 101.3(4) . . ?
C1 Ir C7 112.4(4) . . ?
C10 Ir C7 63.6(3) . . ?
C1 Ir C6 89.0(4) . . ?
C10 Ir C6 38.2(3) . . ?
C7 Ir C6 37.1(3) . . ?
C1 Ir C9 139.0(4) . . ?
C10 Ir C9 38.1(3) . . ?
C7 Ir C9 61.9(3) . . ?
C6 Ir C9 62.1(3) . . ?
C1 Ir S2 85.3(3) . . ?
C10 Ir S2 166.1(3) . . ?
C7 Ir S2 102.6(2) . . ?
C6 Ir S2 131.0(2) . . ?
C9 Ir S2 135.4(3) . . ?
C1 Ir C8 149.1(4) . . ?
C10 Ir C8 62.6(3) . . ?
C7 Ir C8 37.6(3) . . ?
C6 Ir C8 61.8(3) . . ?
C9 Ir C8 35.8(3) . . ?
S2 Ir C8 105.7(2) . . ?
C1 Ir S1 87.5(3) . . ?
C10 Ir S1 99.2(3) . . ?
C7 Ir S1 155.3(3) . . ?
C6 Ir S1 135.2(2) . . ?
C9 Ir S1 93.5(3) . . ?
S2 Ir S1 93.21(8) . . ?
C8 Ir S1 119.8(3) . . ?
O1 S1 C3 106.6(5) . . ?
O1 S1 C2 106.8(6) . . ?
C3 S1 C2 101.4(7) . . ?
O1 S1 Ir 113.1(3) . . ?
C3 S1 Ir 117.9(4) . . ?
C2 S1 Ir 109.9(4) . . ?
O2 S2 C4 106.9(5) . . ?
O2 S2 C5 106.0(4) . . ?
C4 S2 C5 99.6(5) . . ?
O2 S2 Ir 116.6(3) . . ?
C4 S2 Ir 112.9(3) . . ?
C5 S2 Ir 113.2(4) . . ?
C32 B C40 111.6(7) . . ?
C32 B C24 110.0(6) . . ?
C40 B C24 108.6(6) . . ?
C32 B C16 109.6(6) . . ?
C40 B C16 106.8(6) . . ?
C24 B C16 110.1(7) . . ?
C41 C40 C45 115.1(7) . . ?
C41 C40 B 123.8(7) . . ?
C45 C40 B 121.0(7) . . ?
C42 C41 C40 122.9(8) . . ?
C41 C42 C43 120.1(8) . . ?
C41 C42 C46 121.2(9) . . ?
C43 C42 C46 118.6(8) . . ?
C44 C43 C42 118.1(8) . . ?
C45 C44 C43 120.4(9) . . ?
C45 C44 C47 120.7(10) . . ?
C43 C44 C47 118.9(9) . . ?
C44 C45 C40 123.2(8) . . ?
F20 C46 F19 107.2(10) . . ?
F20 C46 F21 106.7(8) . . ?
F19 C46 F21 104.4(8) . . ?
F20 C46 C42 112.7(8) . . ?
F19 C46 C42 112.5(8) . . ?
F21 C46 C42 112.7(9) . . ?
F23 C47 F22 115(4) . . ?
F23 C47 F24' 123(3) . . ?
F22 C47 F24' 48(3) . . ?
F23 C47 F23' 26(4) . . ?
F22 C47 F23' 129(2) . . ?
F24' C47 F23' 113.2(19) . . ?
F23 C47 F22' 77(3) . . ?
F22 C47 F22' 55(3) . . ?
F24' C47 F22' 101.2(16) . . ?
F23' C47 F22' 101.9(18) . . ?
F23 C47 C44 120(3) . . ?
F22 C47 C44 116(2) . . ?
F24' C47 C44 113.9(13) . . ?
F23' C47 C44 115.3(12) . . ?
F22' C47 C44 109.6(14) . . ?
F23 C47 F24 99(4) . . ?
F22 C47 F24 96(3) . . ?
F24' C47 F24 49.3(16) . . ?
F23' C47 F24 76(2) . . ?
F22' C47 F24 142.0(16) . . ?
C44 C47 F24 105.1(17) . . ?
C33 C32 C37 114.9(8) . . ?
C33 C32 B 126.4(7) . . ?
C37 C32 B 118.8(7) . . ?
C32 C33 C34 123.5(8) . . ?
C35 C34 C33 119.5(8) . . ?
C35 C34 C38 119.3(8) . . ?
C33 C34 C38 121.2(8) . . ?
C36 C35 C34 118.5(8) . . ?
C35 C36 C37 121.6(8) . . ?
C35 C36 C39 120.4(8) . . ?
C37 C36 C39 118.0(8) . . ?
C36 C37 C32 122.0(8) . . ?
F15 C38 F14 110.6(10) . . ?
F15 C38 F13 104.1(9) . . ?
F14 C38 F13 102.5(9) . . ?
F15 C38 C34 114.2(8) . . ?
F14 C38 C34 112.2(8) . . ?
F13 C38 C34 112.3(9) . . ?
F17 C39 F16 104.5(10) . . ?
F17 C39 F18 105.9(11) . . ?
F16 C39 F18 105.2(11) . . ?
F17 C39 C36 114.2(10) . . ?
F16 C39 C36 114.4(9) . . ?
F18 C39 C36 111.7(9) . . ?
C29 C24 C25 115.8(7) . . ?
C29 C24 B 123.4(7) . . ?
C25 C24 B 120.3(7) . . ?
C26 C25 C24 121.8(7) . . ?
C27 C26 C25 120.5(8) . . ?
C27 C26 C30 120.6(8) . . ?
C25 C26 C30 118.9(8) . . ?
C26 C27 C28 118.5(8) . . ?
C29 C28 C27 120.7(8) . . ?
C29 C28 C31 120.7(7) . . ?
C27 C28 C31 118.5(7) . . ?
C24 C29 C28 122.7(7) . . ?
F7 C30 F8 111(3) . . ?
F7 C30 F9' 127(2) . . ?
F8 C30 F9' 47.0(19) . . ?
F7 C30 F7' 37(2) . . ?
F8 C30 F7' 128.2(18) . . ?
F9' C30 F7' 110.9(10) . . ?
F7 C30 F8' 66(2) . . ?
F8 C30 F8' 57(2) . . ?
F9' C30 F8' 102.3(10) . . ?
F7' C30 F8' 101.9(10) . . ?
F7 C30 F9 104(3) . . ?
F8 C30 F9 98(2) . . ?
F9' C30 F9 52.1(15) . . ?
F7' C30 F9 69.8(16) . . ?
F8' C30 F9 141.7(15) . . ?
F7 C30 C26 118(2) . . ?
F8 C30 C26 116.5(18) . . ?
F9' C30 C26 114.6(8) . . ?
F7' C30 C26 115.2(8) . . ?
F8' C30 C26 110.4(8) . . ?
F9 C30 C26 106.7(14) . . ?
F10 C31 F11 107.2(7) . . ?
F10 C31 F12 105.4(7) . . ?
F11 C31 F12 104.6(7) . . ?
F10 C31 C28 113.6(7) . . ?
F11 C31 C28 113.5(7) . . ?
F12 C31 C28 111.9(7) . . ?
C21 C16 C17 115.0(8) . . ?
C21 C16 B 122.7(8) . . ?
C17 C16 B 122.2(7) . . ?
C16 C17 C18 122.5(7) . . ?
C19 C18 C17 119.8(7) . . ?
C19 C18 C22 122.5(7) . . ?
C17 C18 C22 117.6(7) . . ?
C18 C19 C20 118.5(7) . . ?
C19 C20 C21 121.5(8) . . ?
C19 C20 C23 118.8(8) . . ?
C21 C20 C23 119.6(8) . . ?
C20 C21 C16 122.6(8) . . ?
F3 C22 F2 105.6(9) . . ?
F3 C22 F1 106.8(8) . . ?
F2 C22 F1 104.8(8) . . ?
F3 C22 C18 113.4(8) . . ?
F2 C22 C18 113.5(8) . . ?
F1 C22 C18 112.1(8) . . ?
F6 C23 F4 106.8(9) . . ?
F6 C23 F5 105.4(8) . . ?
F4 C23 F5 105.9(8) . . ?
F6 C23 C20 112.7(8) . . ?
F4 C23 C20 113.7(8) . . ?
F5 C23 C20 111.8(8) . . ?
C9 C10 C6 105.6(8) . . ?
C9 C10 C15 128.7(10) . . ?
C6 C10 C15 124.6(9) . . ?
C9 C10 Ir 72.7(5) . . ?
C6 C10 Ir 72.2(5) . . ?
C15 C10 Ir 129.0(7) . . ?
C8 C9 C10 109.6(8) . . ?
C8 C9 C14 126.5(10) . . ?
C10 C9 C14 123.5(10) . . ?
C8 C9 Ir 72.7(5) . . ?
C10 C9 Ir 69.2(5) . . ?
C14 C9 Ir 129.5(7) . . ?
C9 C8 C7 108.6(8) . . ?
C9 C8 C13 126.4(10) . . ?
C7 C8 C13 124.5(10) . . ?
C9 C8 Ir 71.5(5) . . ?
C7 C8 Ir 70.2(5) . . ?
C13 C8 Ir 130.9(7) . . ?
C6 C7 C8 107.2(8) . . ?
C6 C7 C12 124.8(9) . . ?
C8 C7 C12 127.4(9) . . ?
C6 C7 Ir 71.4(5) . . ?
C8 C7 Ir 72.2(5) . . ?
C12 C7 Ir 128.6(7) . . ?
C7 C6 C10 108.8(8) . . ?
C7 C6 C11 126.4(9) . . ?
C10 C6 C11 124.8(9) . . ?
C7 C6 Ir 71.5(5) . . ?
C10 C6 Ir 69.6(5) . . ?
C11 C6 Ir 127.6(7) . . ?

loop_
_geom_bond_atom_site_label_1
_geom_bond_atom_site_label_2
_geom_bond_distance
_geom_bond_site_symmetry_2
_geom_bond_publ_flag
Ir C1 2.119(8) . ?
Ir C10 2.212(8) . ?
Ir C7 2.249(8) . ?
Ir C6 2.248(8) . ?
Ir C9 2.259(9) . ?
Ir S2 2.263(2) . ?
Ir C8 2.274(8) . ?
Ir S1 2.283(2) . ?
S1 O1 1.459(7) . ?
S1 C3 1.766(11) . ?
S1 C2 1.803(14) . ?
S2 O2 1.477(6) . ?
S2 C4 1.766(10) . ?
S2 C5 1.773(9) . ?
F21 C46 1.336(11) . ?
F20 C46 1.302(11) . ?
F19 C46 1.330(12) . ?
F24 C47 1.51(5) . ?
F23 C47 1.08(6) . ?
F22 C47 1.19(5) . ?
F24' C47 1.292(19) . ?
F23' C47 1.35(2) . ?
F22' C47 1.42(2) . ?
F15 C38 1.285(11) . ?
F14 C38 1.306(11) . ?
F13 C38 1.352(13) . ?
F18 C39 1.313(14) . ?
F17 C39 1.302(13) . ?
F16 C39 1.303(13) . ?
F8 C30 1.22(5) . ?
F7 C30 1.10(4) . ?
F9 C30 1.48(5) . ?
F8' C30 1.375(14) . ?
F7' C30 1.323(13) . ?
F9' C30 1.302(13) . ?
F12 C31 1.352(10) . ?
F11 C31 1.340(10) . ?
F10 C31 1.335(10) . ?
F3 C22 1.321(12) . ?
F2 C22 1.342(12) . ?
F1 C22 1.352(10) . ?
F6 C23 1.329(12) . ?
F5 C23 1.342(11) . ?
F4 C23 1.331(11) . ?
B C32 1.635(12) . ?
B C40 1.644(11) . ?
B C24 1.651(11) . ?
B C16 1.656(12) . ?
C40 C41 1.398(11) . ?
C40 C45 1.402(12) . ?
C41 C42 1.390(11) . ?
C42 C43 1.402(13) . ?
C42 C46 1.498(13) . ?
C43 C44 1.390(13) . ?
C44 C45 1.381(12) . ?
C44 C47 1.489(15) . ?
C32 C33 1.383(11) . ?
C32 C37 1.425(11) . ?
C33 C34 1.400(12) . ?
C34 C35 1.398(13) . ?
C34 C38 1.497(12) . ?
C35 C36 1.367(13) . ?
C36 C37 1.380(12) . ?
C36 C39 1.503(13) . ?
C24 C29 1.386(11) . ?
C24 C25 1.413(10) . ?
C25 C26 1.403(11) . ?
C26 C27 1.378(12) . ?
C26 C30 1.487(12) . ?
C27 C28 1.390(11) . ?
C28 C29 1.386(11) . ?
C28 C31 1.489(11) . ?
C16 C21 1.400(11) . ?
C16 C17 1.405(11) . ?
C17 C18 1.430(10) . ?
C18 C19 1.377(11) . ?
C18 C22 1.466(12) . ?
C19 C20 1.383(13) . ?
C20 C21 1.392(11) . ?
C20 C23 1.507(12) . ?
C10 C9 1.458(13) . ?
C10 C6 1.461(13) . ?
C10 C15 1.473(13) . ?
C9 C8 1.395(13) . ?
C9 C14 1.504(14) . ?
C8 C7 1.458(13) . ?
C8 C13 1.521(13) . ?
C7 C6 1.430(12) . ?
C7 C12 1.492(13) . ?
C6 C11 1.502(13) . ?

loop_
_geom_torsion_atom_site_label_1
_geom_torsion_atom_site_label_2
_geom_torsion_atom_site_label_3
_geom_torsion_atom_site_label_4
_geom_torsion
_geom_torsion_site_symmetry_1
_geom_torsion_site_symmetry_2
_geom_torsion_site_symmetry_3
_geom_torsion_site_symmetry_4
_geom_torsion_publ_flag
C1 Ir S1 O1 98.9(5) . . . . ?
C10 Ir S1 O1 -2.1(5) . . . . ?
C7 Ir S1 O1 -45.7(7) . . . . ?
C6 Ir S1 O1 12.9(6) . . . . ?
C9 Ir S1 O1 -40.0(5) . . . . ?
S2 Ir S1 O1 -175.9(4) . . . . ?
C8 Ir S1 O1 -65.8(5) . . . . ?
C1 Ir S1 C3 -26.3(6) . . . . ?
C10 Ir S1 C3 -127.4(5) . . . . ?
C7 Ir S1 C3 -171.0(7) . . . . ?
C6 Ir S1 C3 -112.4(6) . . . . ?
C9 Ir S1 C3 -165.3(6) . . . . ?
S2 Ir S1 C3 58.8(5) . . . . ?
C8 Ir S1 C3 168.9(5) . . . . ?
C1 Ir S1 C2 -141.8(6) . . . . ?
C10 Ir S1 C2 117.1(5) . . . . ?
C7 Ir S1 C2 73.6(7) . . . . ?
C6 Ir S1 C2 132.2(6) . . . . ?
C9 Ir S1 C2 79.2(5) . . . . ?
S2 Ir S1 C2 -56.6(5) . . . . ?
C8 Ir S1 C2 53.5(6) . . . . ?
C1 Ir S2 O2 70.7(4) . . . . ?
C10 Ir S2 O2 -169.8(11) . . . . ?
C7 Ir S2 O2 -177.4(4) . . . . ?
C6 Ir S2 O2 155.3(4) . . . . ?
C9 Ir S2 O2 -114.8(5) . . . . ?
C8 Ir S2 O2 -138.7(4) . . . . ?
S1 Ir S2 O2 -16.5(3) . . . . ?
C1 Ir S2 C4 -53.6(5) . . . . ?
C10 Ir S2 C4 65.8(11) . . . . ?
C7 Ir S2 C4 58.2(5) . . . . ?
C6 Ir S2 C4 30.9(5) . . . . ?
C9 Ir S2 C4 120.8(5) . . . . ?
C8 Ir S2 C4 97.0(5) . . . . ?
S1 Ir S2 C4 -140.9(4) . . . . ?
C1 Ir S2 C5 -165.9(5) . . . . ?
C10 Ir S2 C5 -46.5(11) . . . . ?
C7 Ir S2 C5 -54.0(5) . . . . ?
C6 Ir S2 C5 -81.4(5) . . . . ?
C9 Ir S2 C5 8.6(5) . . . . ?
C8 Ir S2 C5 -15.3(5) . . . . ?
S1 Ir S2 C5 106.8(4) . . . . ?
C32 B C40 C41 112.4(9) . . . . ?
C24 B C40 C41 -9.0(11) . . . . ?
C16 B C40 C41 -127.8(8) . . . . ?
C32 B C40 C45 -71.1(10) . . . . ?
C24 B C40 C45 167.4(8) . . . . ?
C16 B C40 C45 48.6(10) . . . . ?
C45 C40 C41 C42 0.3(12) . . . . ?
B C40 C41 C42 176.9(8) . . . . ?
C40 C41 C42 C43 -0.4(13) . . . . ?
C40 C41 C42 C46 -176.9(8) . . . . ?
C41 C42 C43 C44 1.3(13) . . . . ?
C46 C42 C43 C44 177.9(9) . . . . ?
C42 C43 C44 C45 -2.2(15) . . . . ?
C42 C43 C44 C47 179.5(12) . . . . ?
C43 C44 C45 C40 2.2(16) . . . . ?
C47 C44 C45 C40 -179.5(12) . . . . ?
C41 C40 C45 C44 -1.2(13) . . . . ?
B C40 C45 C44 -177.9(9) . . . . ?
C41 C42 C46 F20 93.7(11) . . . . ?
C43 C42 C46 F20 -82.8(12) . . . . ?
C41 C42 C46 F19 -27.7(12) . . . . ?
C43 C42 C46 F19 155.8(9) . . . . ?
C41 C42 C46 F21 -145.4(9) . . . . ?
C43 C42 C46 F21 38.0(12) . . . . ?
C45 C44 C47 F23 22(5) . . . . ?
C43 C44 C47 F23 -160(4) . . . . ?
C45 C44 C47 F22 167(4) . . . . ?
C43 C44 C47 F22 -15(4) . . . . ?
C45 C44 C47 F24' -140.3(18) . . . . ?
C43 C44 C47 F24' 38(2) . . . . ?
C45 C44 C47 F23' -7(2) . . . . ?
C43 C44 C47 F23' 171.2(18) . . . . ?
C45 C44 C47 F22' 107.2(15) . . . . ?
C43 C44 C47 F22' -74.5(17) . . . . ?
C45 C44 C47 F24 -88.6(19) . . . . ?
C43 C44 C47 F24 89.7(19) . . . . ?
C40 B C32 C33 11.1(11) . . . . ?
C24 B C32 C33 131.8(8) . . . . ?
C16 B C32 C33 -107.0(9) . . . . ?
C40 B C32 C37 -169.8(7) . . . . ?
C24 B C32 C37 -49.2(9) . . . . ?
C16 B C32 C37 72.1(9) . . . . ?
C37 C32 C33 C34 -0.3(12) . . . . ?
B C32 C33 C34 178.8(8) . . . . ?
C32 C33 C34 C35 -0.8(13) . . . . ?
C32 C33 C34 C38 177.9(8) . . . . ?
C33 C34 C35 C36 0.4(13) . . . . ?
C38 C34 C35 C36 -178.3(8) . . . . ?
C34 C35 C36 C37 1.0(13) . . . . ?
C34 C35 C36 C39 -179.2(9) . . . . ?
C35 C36 C37 C32 -2.1(13) . . . . ?
C39 C36 C37 C32 178.1(8) . . . . ?
C33 C32 C37 C36 1.7(12) . . . . ?
B C32 C37 C36 -177.5(7) . . . . ?
C35 C34 C38 F15 -38.5(14) . . . . ?
C33 C34 C38 F15 142.7(10) . . . . ?
C35 C34 C38 F14 88.4(11) . . . . ?
C33 C34 C38 F14 -90.4(12) . . . . ?
C35 C34 C38 F13 -156.8(9) . . . . ?
C33 C34 C38 F13 24.4(12) . . . . ?
C35 C36 C39 F17 -19.9(15) . . . . ?
C37 C36 C39 F17 159.9(10) . . . . ?
C35 C36 C39 F16 -140.2(10) . . . . ?
C37 C36 C39 F16 39.6(14) . . . . ?
C35 C36 C39 F18 100.3(13) . . . . ?
C37 C36 C39 F18 -79.9(13) . . . . ?
C32 B C24 C29 162.7(7) . . . . ?
C40 B C24 C29 -74.8(9) . . . . ?
C16 B C24 C29 41.8(10) . . . . ?
C32 B C24 C25 -25.1(9) . . . . ?
C40 B C24 C25 97.3(8) . . . . ?
C16 B C24 C25 -146.0(7) . . . . ?
C29 C24 C25 C26 1.0(11) . . . . ?
B C24 C25 C26 -171.8(7) . . . . ?
C24 C25 C26 C27 0.3(12) . . . . ?
C24 C25 C26 C30 -178.3(8) . . . . ?
C25 C26 C27 C28 -0.4(12) . . . . ?
C30 C26 C27 C28 178.1(8) . . . . ?
C26 C27 C28 C29 -0.7(12) . . . . ?
C26 C27 C28 C31 176.5(8) . . . . ?
C25 C24 C29 C28 -2.1(11) . . . . ?
B C24 C29 C28 170.4(7) . . . . ?
C27 C28 C29 C24 2.0(12) . . . . ?
C31 C28 C29 C24 -175.1(7) . . . . ?
C27 C26 C30 F7 -32(3) . . . . ?
C25 C26 C30 F7 146(3) . . . . ?
C27 C26 C30 F8 -168(3) . . . . ?
C25 C26 C30 F8 11(3) . . . . ?
C27 C26 C30 F9' 139.8(12) . . . . ?
C25 C26 C30 F9' -41.7(15) . . . . ?
C27 C26 C30 F7' 9.3(15) . . . . ?
C25 C26 C30 F7' -172.2(10) . . . . ?
C27 C26 C30 F8' -105.4(11) . . . . ?
C25 C26 C30 F8' 73.1(12) . . . . ?
C27 C26 C30 F9 84.4(19) . . . . ?
C25 C26 C30 F9 -97.1(18) . . . . ?
C29 C28 C31 F10 -145.0(8) . . . . ?
C27 C28 C31 F10 37.8(11) . . . . ?
C29 C28 C31 F11 -22.2(11) . . . . ?
C27 C28 C31 F11 160.6(7) . . . . ?
C29 C28 C31 F12 95.9(9) . . . . ?
C27 C28 C31 F12 -81.3(9) . . . . ?
C32 B C16 C21 -17.4(10) . . . . ?
C40 B C16 C21 -138.4(8) . . . . ?
C24 B C16 C21 103.8(9) . . . . ?
C32 B C16 C17 160.5(7) . . . . ?
C40 B C16 C17 39.4(10) . . . . ?
C24 B C16 C17 -78.3(9) . . . . ?
C21 C16 C17 C18 -2.0(11) . . . . ?
B C16 C17 C18 179.9(7) . . . . ?
C16 C17 C18 C19 3.1(12) . . . . ?
C16 C17 C18 C22 -178.7(8) . . . . ?
C17 C18 C19 C20 -1.9(12) . . . . ?
C22 C18 C19 C20 180.0(9) . . . . ?
C18 C19 C20 C21 0.0(13) . . . . ?
C18 C19 C20 C23 -178.9(8) . . . . ?
C19 C20 C21 C16 1.1(13) . . . . ?
C23 C20 C21 C16 179.9(8) . . . . ?
C17 C16 C21 C20 0.0(12) . . . . ?
B C16 C21 C20 178.0(8) . . . . ?
C19 C18 C22 F3 -119.4(10) . . . . ?
C17 C18 C22 F3 62.5(11) . . . . ?
C19 C18 C22 F2 120.2(9) . . . . ?
C17 C18 C22 F2 -58.0(11) . . . . ?
C19 C18 C22 F1 1.7(13) . . . . ?
C17 C18 C22 F1 -176.5(8) . . . . ?
C19 C20 C23 F6 45.8(12) . . . . ?
C21 C20 C23 F6 -133.1(9) . . . . ?
C19 C20 C23 F4 167.5(9) . . . . ?
C21 C20 C23 F4 -11.4(13) . . . . ?
C19 C20 C23 F5 -72.7(11) . . . . ?
C21 C20 C23 F5 108.5(10) . . . . ?
C1 Ir C10 C9 -173.2(6) . . . . ?
C7 Ir C10 C9 77.3(6) . . . . ?
C6 Ir C10 C9 113.3(8) . . . . ?
S2 Ir C10 C9 69.1(13) . . . . ?
C8 Ir C10 C9 35.0(5) . . . . ?
S1 Ir C10 C9 -83.9(5) . . . . ?
C1 Ir C10 C6 73.5(6) . . . . ?
C7 Ir C10 C6 -36.0(5) . . . . ?
C9 Ir C10 C6 -113.3(8) . . . . ?
S2 Ir C10 C6 -44.2(13) . . . . ?
C8 Ir C10 C6 -78.4(6) . . . . ?
S1 Ir C10 C6 162.8(5) . . . . ?
C1 Ir C10 C15 -47.0(11) . . . . ?
C7 Ir C10 C15 -156.5(11) . . . . ?
C6 Ir C10 C15 -120.5(12) . . . . ?
C9 Ir C10 C15 126.1(13) . . . . ?
S2 Ir C10 C15 -164.7(9) . . . . ?
C8 Ir C10 C15 161.1(11) . . . . ?
S1 Ir C10 C15 42.3(10) . . . . ?
C6 C10 C9 C8 3.4(10) . . . . ?
C15 C10 C9 C8 171.7(9) . . . . ?
Ir C10 C9 C8 -61.8(7) . . . . ?
C6 C10 C9 C14 -170.3(9) . . . . ?
C15 C10 C9 C14 -2.1(16) . . . . ?
Ir C10 C9 C14 124.4(9) . . . . ?
C6 C10 C9 Ir 65.2(5) . . . . ?
C15 C10 C9 Ir -126.5(10) . . . . ?
C1 Ir C9 C8 129.9(7) . . . . ?
C10 Ir C9 C8 119.6(8) . . . . ?
C7 Ir C9 C8 37.4(5) . . . . ?
C6 Ir C9 C8 79.6(6) . . . . ?
S2 Ir C9 C8 -41.7(7) . . . . ?
S1 Ir C9 C8 -139.9(5) . . . . ?
C1 Ir C9 C10 10.2(9) . . . . ?
C7 Ir C9 C10 -82.2(6) . . . . ?
C6 Ir C9 C10 -40.0(5) . . . . ?
S2 Ir C9 C10 -161.4(5) . . . . ?
C8 Ir C9 C10 -119.6(8) . . . . ?
S1 Ir C9 C10 100.5(5) . . . . ?
C1 Ir C9 C14 -106.7(12) . . . . ?
C10 Ir C9 C14 -116.9(13) . . . . ?
C7 Ir C9 C14 160.9(12) . . . . ?
C6 Ir C9 C14 -156.9(12) . . . . ?
S2 Ir C9 C14 81.7(11) . . . . ?
C8 Ir C9 C14 123.5(13) . . . . ?
S1 Ir C9 C14 -16.4(11) . . . . ?
C10 C9 C8 C7 -1.1(10) . . . . ?
C14 C9 C8 C7 172.5(9) . . . . ?
Ir C9 C8 C7 -60.7(6) . . . . ?
C10 C9 C8 C13 -172.7(9) . . . . ?
C14 C9 C8 C13 0.8(16) . . . . ?
Ir C9 C8 C13 127.6(9) . . . . ?
C10 C9 C8 Ir 59.7(6) . . . . ?
C14 C9 C8 Ir -126.8(10) . . . . ?
C1 Ir C8 C9 -101.4(9) . . . . ?
C10 Ir C8 C9 -37.1(6) . . . . ?
C7 Ir C8 C9 -118.6(8) . . . . ?
C6 Ir C8 C9 -80.5(6) . . . . ?
S2 Ir C8 C9 150.9(5) . . . . ?
S1 Ir C8 C9 47.8(6) . . . . ?
C1 Ir C8 C7 17.2(10) . . . . ?
C10 Ir C8 C7 81.4(5) . . . . ?
C6 Ir C8 C7 38.0(5) . . . . ?
C9 Ir C8 C7 118.6(8) . . . . ?
S2 Ir C8 C7 -90.5(5) . . . . ?
S1 Ir C8 C7 166.4(4) . . . . ?
C1 Ir C8 C13 136.2(11) . . . . ?
C10 Ir C8 C13 -159.6(12) . . . . ?
C7 Ir C8 C13 119.0(13) . . . . ?
C6 Ir C8 C13 157.0(12) . . . . ?
C9 Ir C8 C13 -122.5(13) . . . . ?
S2 Ir C8 C13 28.5(11) . . . . ?
S1 Ir C8 C13 -74.7(11) . . . . ?
C9 C8 C7 C6 -1.8(9) . . . . ?
C13 C8 C7 C6 170.0(9) . . . . ?
Ir C8 C7 C6 -63.3(6) . . . . ?
C9 C8 C7 C12 -173.1(9) . . . . ?
C13 C8 C7 C12 -1.3(14) . . . . ?
Ir C8 C7 C12 125.4(9) . . . . ?
C9 C8 C7 Ir 61.5(6) . . . . ?
C13 C8 C7 Ir -126.7(9) . . . . ?
C1 Ir C7 C6 -54.8(6) . . . . ?
C10 Ir C7 C6 37.1(5) . . . . ?
C9 Ir C7 C6 80.1(6) . . . . ?
S2 Ir C7 C6 -144.9(5) . . . . ?
C8 Ir C7 C6 115.8(7) . . . . ?
S1 Ir C7 C6 86.5(8) . . . . ?
C1 Ir C7 C8 -170.6(5) . . . . ?
C10 Ir C7 C8 -78.7(6) . . . . ?
C6 Ir C7 C8 -115.8(7) . . . . ?
C9 Ir C7 C8 -35.7(5) . . . . ?
S2 Ir C7 C8 99.3(5) . . . . ?
S1 Ir C7 C8 -29.3(9) . . . . ?
C1 Ir C7 C12 65.4(10) . . . . ?
C10 Ir C7 C12 157.3(10) . . . . ?
C6 Ir C7 C12 120.2(12) . . . . ?
C9 Ir C7 C12 -159.7(10) . . . . ?
S2 Ir C7 C12 -24.7(9) . . . . ?
C8 Ir C7 C12 -124.0(11) . . . . ?
S1 Ir C7 C12 -153.3(7) . . . . ?
C8 C7 C6 C10 4.0(9) . . . . ?
C12 C7 C6 C10 175.6(8) . . . . ?
Ir C7 C6 C10 -59.8(6) . . . . ?
C8 C7 C6 C11 -172.7(9) . . . . ?
C12 C7 C6 C11 -1.1(15) . . . . ?
Ir C7 C6 C11 123.5(9) . . . . ?
C8 C7 C6 Ir 63.8(6) . . . . ?
C12 C7 C6 Ir -124.6(9) . . . . ?
C9 C10 C6 C7 -4.5(9) . . . . ?
C15 C10 C6 C7 -173.4(9) . . . . ?
Ir C10 C6 C7 61.0(6) . . . . ?
C9 C10 C6 C11 172.2(9) . . . . ?
C15 C10 C6 C11 3.3(15) . . . . ?
Ir C10 C6 C11 -122.3(9) . . . . ?
C9 C10 C6 Ir -65.5(6) . . . . ?
C15 C10 C6 Ir 125.6(9) . . . . ?
C1 Ir C6 C7 130.9(6) . . . . ?
C10 Ir C6 C7 -119.2(8) . . . . ?
C9 Ir C6 C7 -79.4(6) . . . . ?
S2 Ir C6 C7 48.0(6) . . . . ?
C8 Ir C6 C7 -38.6(5) . . . . ?
S1 Ir C6 C7 -143.6(5) . . . . ?
C1 Ir C6 C10 -109.9(6) . . . . ?
C7 Ir C6 C10 119.2(8) . . . . ?
C9 Ir C6 C10 39.8(5) . . . . ?
S2 Ir C6 C10 167.2(4) . . . . ?
C8 Ir C6 C10 80.6(6) . . . . ?
S1 Ir C6 C10 -24.5(7) . . . . ?
C1 Ir C6 C11 8.8(10) . . . . ?
C10 Ir C6 C11 118.8(11) . . . . ?
C7 Ir C6 C11 -122.1(12) . . . . ?
C9 Ir C6 C11 158.6(10) . . . . ?
S2 Ir C6 C11 -74.1(10) . . . . ?
C8 Ir C6 C11 -160.6(10) . . . . ?
S1 Ir C6 C11 94.3(9) . . . . ?
